data_2017922
loop_
_publ_author_name
'Tutughamiarso, Maya'
'Bolte, Michael'
'Wagner, Guido'
'Egert, Ernst'

_publ_section_title
;
 Five pseudopolymorphs and a cocrystal of nitrofurantoin
;
_journal_coeditor_code EG3064
_journal_issue 1
_journal_name_full 'Acta Crystallographica Section C'
_journal_page_first o18
_journal_page_last o25
_journal_paper_doi 10.1107/S0108270110046755
_journal_volume 67
_journal_year 2011
_chemical_formula_iupac 'C8 H6 N4 O5, C2 H6 O S'
_chemical_formula_moiety 'C8 H6 N4 O5, C2 H6 O S'
_chemical_formula_sum 'C10 H12 N4 O6 S'
_chemical_formula_weight 316.30
_chemical_name_common
;
nitrofurantoin dimethyl sulfoxide monosolvate
;
_chemical_name_systematic
;
(<i>E</i>)-1-[(5-nitro-2-furyl)methylideneamino]imidazolidine-2,4-dione
dimethyl sulfoxide monosolvate
;
_space_group_IT_number 14
_symmetry_cell_setting monoclinic
_symmetry_space_group_name_Hall '-P 2ybc'
_symmetry_space_group_name_H-M 'P 1 21/c 1'
_atom_sites_solution_hydrogens geom
_atom_sites_solution_primary direct
_atom_sites_solution_secondary difmap
_audit_creation_method SHELXL-97
_cell_angle_alpha 90.00
_cell_angle_beta 100.347(5)
_cell_angle_gamma 90.00
_cell_formula_units_Z 4
_cell_length_a 6.6257(4)
_cell_length_b 26.488(2)
_cell_length_c 8.0032(5)
_cell_measurement_reflns_used 5085
_cell_measurement_temperature 173(2)
_cell_measurement_theta_max 25.76
_cell_measurement_theta_min 3.47
_cell_volume 1381.73(16)
_computing_cell_refinement 'X-AREA (Stoe & Cie, 2001)'
_computing_data_collection 'X-AREA (Stoe & Cie, 2001)'
_computing_data_reduction 'X-AREA (Stoe & Cie, 2001)'
_computing_molecular_graphics 'Mercury (Macrae <i>et al.</i>, 2008) and XP (Sheldrick, 2008);'
_computing_publication_material 'publCIF (Westrip, 2010)'
_computing_structure_refinement 'SHELXL97 (Sheldrick, 2008)'
_computing_structure_solution 'SHELXS97 (Sheldrick, 2008)'
_diffrn_ambient_temperature 173(2)
_diffrn_measured_fraction_theta_full 0.998
_diffrn_measured_fraction_theta_max 0.998
_diffrn_measurement_device_type 'Stoe IPDS II two-circle diffractometer'
_diffrn_measurement_method \w
_diffrn_radiation_monochromator graphite
_diffrn_radiation_source 'fine-focus sealed tube'
_diffrn_radiation_type MoK\a
_diffrn_radiation_wavelength 0.71073
_diffrn_reflns_av_R_equivalents 0.1761
_diffrn_reflns_av_sigmaI/netI 0.1064
_diffrn_reflns_limit_h_max 7
_diffrn_reflns_limit_h_min -7
_diffrn_reflns_limit_k_max 31
_diffrn_reflns_limit_k_min -31
_diffrn_reflns_limit_l_max 9
_diffrn_reflns_limit_l_min -9
_diffrn_reflns_number 15878
_diffrn_reflns_theta_full 25.00
_diffrn_reflns_theta_max 25.03
_diffrn_reflns_theta_min 3.47
_diffrn_standards_number 0
_exptl_absorpt_coefficient_mu 0.269
_exptl_absorpt_correction_T_max 0.9482
_exptl_absorpt_correction_T_min 0.9002
_exptl_absorpt_correction_type multi-scan
_exptl_absorpt_process_details '(MULABS; Spek, 2009; Blessing, 1995)'
_exptl_crystal_colour yellow
_exptl_crystal_density_diffrn 1.520
_exptl_crystal_density_method 'not measured'
_exptl_crystal_description block
_exptl_crystal_F_000 656
_exptl_crystal_size_max 0.40
_exptl_crystal_size_mid 0.20
_exptl_crystal_size_min 0.20
_refine_diff_density_max 0.275
_refine_diff_density_min -0.526
_refine_ls_extinction_method none
_refine_ls_goodness_of_fit_ref 0.885
_refine_ls_hydrogen_treatment mixed
_refine_ls_matrix_type full
_refine_ls_number_parameters 196
_refine_ls_number_reflns 2437
_refine_ls_number_restraints 0
_refine_ls_restrained_S_all 0.885
_refine_ls_R_factor_all 0.0910
_refine_ls_R_factor_gt 0.0499
_refine_ls_shift/su_max 0.000
_refine_ls_shift/su_mean 0.000
_refine_ls_structure_factor_coef Fsqd
_refine_ls_weighting_details 'calc w=1/[\s^2^(Fo^2^)+(0.0422P)^2^+0.0000P] where P=(Fo^2^+2Fc^2^)/3'
_refine_ls_weighting_scheme calc
_refine_ls_wR_factor_gt 0.0975
_refine_ls_wR_factor_ref 0.1098
_reflns_number_gt 1588
_reflns_number_total 2437
_reflns_threshold_expression I>2\s(I)
_cod_data_source_file eg3064.cif
_cod_data_source_block Ia
_cod_original_sg_symbol_H-M 'P 21/c'
_cod_database_code 2017922
_cod_database_fobs_code 2017922

loop_
_symmetry_equiv_pos_as_xyz
'x, y, z'
'-x, y+1/2, -z+1/2'
'-x, -y, -z'
'x, -y-1/2, z-1/2'

loop_
_atom_site_type_symbol
_atom_site_label
_atom_site_fract_x
_atom_site_fract_y
_atom_site_fract_z
_atom_site_U_iso_or_equiv
_atom_site_adp_type
_atom_site_calc_flag
_atom_site_refinement_flags
_atom_site_occupancy
_atom_site_disorder_assembly
_atom_site_disorder_group
N N1 0.7086(4) 0.37863(10) 0.4536(4) 0.0263(6) Uani d . 1 . .
H H1 0.808(6) 0.3612(14) 0.417(5) 0.031(10) Uiso d . 1 . .
C C2 0.7313(5) 0.41820(12) 0.5674(4) 0.0255(7) Uani d . 1 . .
O O21 0.8912(3) 0.43666(10) 0.6389(3) 0.0374(6) Uani d . 1 . .
N N3 0.5355(4) 0.43282(10) 0.5848(4) 0.0247(6) Uani d . 1 . .
C C4 0.3781(5) 0.40286(13) 0.4784(4) 0.0283(8) Uani d . 1 . .
H H4A 0.2874 0.4242 0.3953 0.034 Uiso calc R 1 . .
H H4B 0.2939 0.3839 0.5475 0.034 Uiso calc R 1 . .
C C5 0.5071(5) 0.36756(13) 0.3910(5) 0.0292(8) Uani d . 1 . .
O O51 0.4452(4) 0.33599(10) 0.2849(4) 0.0421(7) Uani d . 1 . .
N N6 0.5106(4) 0.47279(9) 0.6863(3) 0.0230(6) Uani d . 1 . .
C C7 0.3239(5) 0.48193(12) 0.7029(4) 0.0240(7) Uani d . 1 . .
H H7 0.2155 0.4614 0.6457 0.029 Uiso calc R 1 . .
C C8 0.2799(4) 0.52292(12) 0.8074(4) 0.0240(7) Uani d . 1 . .
O O9 0.4395(3) 0.55309(8) 0.8855(3) 0.0239(5) Uani d . 1 . .
C C10 0.3505(5) 0.58815(12) 0.9710(4) 0.0278(8) Uani d . 1 . .
C C11 0.1459(5) 0.58211(13) 0.9555(4) 0.0300(8) Uani d . 1 . .
H H11 0.0531 0.6021 1.0049 0.036 Uiso calc R 1 . .
C C12 0.1002(5) 0.53948(12) 0.8496(4) 0.0276(8) Uani d . 1 . .
H H12 -0.0315 0.5249 0.8140 0.033 Uiso calc R 1 . .
N N13 0.4882(5) 0.62297(11) 1.0693(4) 0.0341(7) Uani d . 1 . .
O O14 0.6726(4) 0.61732(10) 1.0802(4) 0.0434(7) Uani d . 1 . .
O O15 0.4070(4) 0.65681(10) 1.1426(4) 0.0463(7) Uani d . 1 . .
O O1A 1.0023(3) 0.31445(9) 0.3776(3) 0.0315(6) Uani d . 1 . .
S S2A 1.01025(13) 0.28756(3) 0.21177(11) 0.0271(2) Uani d . 1 . .
C C3A 1.1797(6) 0.23559(14) 0.2655(5) 0.0391(9) Uani d . 1 . .
H H3A1 1.3190 0.2481 0.3061 0.059 Uiso calc R 1 . .
H H3A2 1.1787 0.2144 0.1649 0.059 Uiso calc R 1 . .
H H3A3 1.1347 0.2156 0.3550 0.059 Uiso calc R 1 . .
C C4A 0.7764(6) 0.25235(14) 0.1625(5) 0.0383(9) Uani d . 1 . .
H H4A1 0.7651 0.2296 0.2570 0.058 Uiso calc R 1 . .
H H4A2 0.7764 0.2325 0.0591 0.058 Uiso calc R 1 . .
H H4A3 0.6596 0.2757 0.1446 0.058 Uiso calc R 1 . .

loop_
_atom_site_aniso_label
_atom_site_aniso_U_11
_atom_site_aniso_U_22
_atom_site_aniso_U_33
_atom_site_aniso_U_12
_atom_site_aniso_U_13
_atom_site_aniso_U_23
N1 0.0224(14) 0.0276(15) 0.0298(16) -0.0008(12) 0.0070(11) -0.0046(13)
C2 0.0246(16) 0.0270(17) 0.0261(18) -0.0005(14) 0.0077(14) 0.0016(15)
O21 0.0181(12) 0.0494(16) 0.0444(16) -0.0073(11) 0.0047(11) -0.0165(13)
N3 0.0180(12) 0.0218(13) 0.0341(16) -0.0031(10) 0.0044(11) -0.0074(12)
C4 0.0221(16) 0.0278(18) 0.035(2) -0.0033(13) 0.0041(14) -0.0080(15)
C5 0.0236(16) 0.0275(18) 0.037(2) -0.0052(14) 0.0054(14) -0.0039(16)
O51 0.0342(14) 0.0426(16) 0.0507(17) -0.0113(12) 0.0109(12) -0.0238(14)
N6 0.0246(14) 0.0198(13) 0.0252(15) -0.0002(11) 0.0058(11) -0.0008(11)
C7 0.0216(16) 0.0198(15) 0.0302(19) -0.0030(12) 0.0032(13) 0.0004(14)
C8 0.0203(15) 0.0217(16) 0.0287(18) 0.0006(12) 0.0010(13) 0.0030(14)
O9 0.0216(11) 0.0206(11) 0.0287(13) -0.0001(9) 0.0026(10) -0.0045(10)
C10 0.0323(18) 0.0254(18) 0.0257(18) 0.0040(13) 0.0055(14) -0.0011(15)
C11 0.0325(18) 0.0292(18) 0.0297(19) 0.0067(14) 0.0096(15) 0.0020(15)
C12 0.0236(17) 0.0260(18) 0.033(2) 0.0037(13) 0.0054(14) 0.0056(15)
N13 0.0414(18) 0.0266(16) 0.0345(18) 0.0015(13) 0.0069(13) -0.0039(14)
O14 0.0334(15) 0.0403(16) 0.0531(18) -0.0056(11) -0.0012(12) -0.0062(13)
O15 0.0623(17) 0.0329(15) 0.0445(16) 0.0024(13) 0.0120(14) -0.0132(13)
O1A 0.0326(13) 0.0329(13) 0.0306(14) 0.0056(10) 0.0097(10) -0.0077(11)
S2A 0.0302(4) 0.0244(4) 0.0286(4) 0.0028(4) 0.0105(3) 0.0009(4)
C3A 0.043(2) 0.0307(19) 0.043(2) 0.0124(16) 0.0065(17) -0.0025(18)
C4A 0.040(2) 0.036(2) 0.042(2) -0.0081(16) 0.0148(17) -0.0073(18)

loop_
_atom_type_symbol
_atom_type_description
_atom_type_scat_dispersion_real
_atom_type_scat_dispersion_imag
_atom_type_scat_source
C C 0.0033 0.0016 'International Tables Vol C Tables 4.2.6.8 and 6.1.1.4'
H H 0.0000 0.0000 'International Tables Vol C Tables 4.2.6.8 and 6.1.1.4'
N N 0.0061 0.0033 'International Tables Vol C Tables 4.2.6.8 and 6.1.1.4'
O O 0.0106 0.0060 'International Tables Vol C Tables 4.2.6.8 and 6.1.1.4'
S S 0.1246 0.1234 'International Tables Vol C Tables 4.2.6.8 and 6.1.1.4'

loop_
_geom_angle_atom_site_label_1
_geom_angle_atom_site_label_2
_geom_angle_atom_site_label_3
_geom_angle_site_symmetry_1
_geom_angle_site_symmetry_3
_geom_angle
_geom_angle_publ_flag
C5 N1 C2 . . 112.8(3) ?
C5 N1 H1 . . 120(2) ?
C2 N1 H1 . . 128(2) ?
O21 C2 N3 . . 126.5(3) ?
O21 C2 N1 . . 126.9(3) ?
N3 C2 N1 . . 106.6(3) ?
N6 N3 C2 . . 119.6(2) ?
N6 N3 C4 . . 128.4(2) ?
C2 N3 C4 . . 112.0(3) ?
N3 C4 C5 . . 101.6(2) ?
N3 C4 H4A . . 111.4 ?
C5 C4 H4A . . 111.4 ?
N3 C4 H4B . . 111.4 ?
C5 C4 H4B . . 111.4 ?
H4A C4 H4B . . 109.3 ?
O51 C5 N1 . . 126.1(3) ?
O51 C5 C4 . . 126.9(3) ?
N1 C5 C4 . . 106.9(3) ?
C7 N6 N3 . . 115.4(3) ?
N6 C7 C8 . . 120.1(3) ?
N6 C7 H7 . . 119.9 ?
C8 C7 H7 . . 119.9 ?
O9 C8 C12 . . 109.4(3) ?
O9 C8 C7 . . 118.9(3) ?
C12 C8 C7 . . 131.7(3) ?
C10 O9 C8 . . 105.0(2) ?
C11 C10 O9 . . 113.3(3) ?
C11 C10 N13 . . 131.2(3) ?
O9 C10 N13 . . 115.4(3) ?
C10 C11 C12 . . 104.7(3) ?
C10 C11 H11 . . 127.6 ?
C12 C11 H11 . . 127.6 ?
C8 C12 C11 . . 107.6(3) ?
C8 C12 H12 . . 126.2 ?
C11 C12 H12 . . 126.2 ?
O14 N13 O15 . . 124.5(3) ?
O14 N13 C10 . . 119.5(3) ?
O15 N13 C10 . . 115.9(3) ?
O1A S2A C3A . . 105.77(17) ?
O1A S2A C4A . . 105.81(16) ?
C3A S2A C4A . . 97.69(19) ?
S2A C3A H3A1 . . 109.5 ?
S2A C3A H3A2 . . 109.5 ?
H3A1 C3A H3A2 . . 109.5 ?
S2A C3A H3A3 . . 109.5 ?
H3A1 C3A H3A3 . . 109.5 ?
H3A2 C3A H3A3 . . 109.5 ?
S2A C4A H4A1 . . 109.5 ?
S2A C4A H4A2 . . 109.5 ?
H4A1 C4A H4A2 . . 109.5 ?
S2A C4A H4A3 . . 109.5 ?
H4A1 C4A H4A3 . . 109.5 ?
H4A2 C4A H4A3 . . 109.5 ?

loop_
_geom_bond_atom_site_label_1
_geom_bond_atom_site_label_2
_geom_bond_site_symmetry_2
_geom_bond_distance
_geom_bond_publ_flag
N1 C5 . 1.371(4) ?
N1 C2 . 1.379(4) ?
N1 H1 . 0.89(4) ?
C2 O21 . 1.213(4) ?
C2 N3 . 1.384(4) ?
N3 N6 . 1.362(4) ?
N3 C4 . 1.457(4) ?
C4 C5 . 1.520(5) ?
C4 H4A . 0.9900 ?
C4 H4B . 0.9900 ?
C5 O51 . 1.209(4) ?
N6 C7 . 1.290(4) ?
C7 C8 . 1.432(4) ?
C7 H7 . 0.9500 ?
C8 O9 . 1.382(4) ?
C8 C12 . 1.366(4) ?
O9 C10 . 1.351(4) ?
C10 C11 . 1.348(5) ?
C10 N13 . 1.430(4) ?
C11 C12 . 1.412(5) ?
C11 H11 . 0.9500 ?
C12 H12 . 0.9500 ?
N13 O14 . 1.218(4) ?
N13 O15 . 1.245(4) ?
O1A S2A . 1.516(2) ?
S2A C3A . 1.780(3) ?
S2A C4A . 1.791(4) ?
C3A H3A1 . 0.9800 ?
C3A H3A2 . 0.9800 ?
C3A H3A3 . 0.9800 ?
C4A H4A1 . 0.9800 ?
C4A H4A2 . 0.9800 ?
C4A H4A3 . 0.9800 ?

loop_
_geom_hbond_atom_site_label_D
_geom_hbond_atom_site_label_H
_geom_hbond_atom_site_label_A
_geom_hbond_site_symmetry_A
_geom_hbond_distance_DH
_geom_hbond_distance_HA
_geom_hbond_distance_DA
_geom_hbond_angle_DHA
N1 H1 O1A . 0.89(4) 1.86(4) 2.733(4) 167(3)
C7 H7 O21 1_455 0.95 2.24 3.065(4) 145.0

loop_
_geom_torsion_atom_site_label_1
_geom_torsion_atom_site_label_2
_geom_torsion_atom_site_label_3
_geom_torsion_atom_site_label_4
_geom_torsion_site_symmetry_1
_geom_torsion_site_symmetry_2
_geom_torsion_site_symmetry_3
_geom_torsion_site_symmetry_4
_geom_torsion
_geom_torsion_publ_flag
C5 N1 C2 O21 . . . . -178.1(3) ?
C5 N1 C2 N3 . . . . 2.0(4) ?
O21 C2 N3 N6 . . . . 2.4(5) ?
N1 C2 N3 N6 . . . . -177.7(3) ?
O21 C2 N3 C4 . . . . 179.3(3) ?
N1 C2 N3 C4 . . . . -0.8(4) ?
N6 N3 C4 C5 . . . . 176.1(3) ?
C2 N3 C4 C5 . . . . -0.5(4) ?
C2 N1 C5 O51 . . . . 177.0(4) ?
C2 N1 C5 C4 . . . . -2.3(4) ?
N3 C4 C5 O51 . . . . -177.7(4) ?
N3 C4 C5 N1 . . . . 1.6(4) ?
C2 N3 N6 C7 . . . . -176.1(3) ?
C4 N3 N6 C7 . . . . 7.5(5) ?
N3 N6 C7 C8 . . . . 179.7(3) ?
N6 C7 C8 O9 . . . . 1.8(5) ?
N6 C7 C8 C12 . . . . -177.9(3) ?
C12 C8 O9 C10 . . . . -1.2(3) ?
C7 C8 O9 C10 . . . . 179.0(3) ?
C8 O9 C10 C11 . . . . 1.0(4) ?
C8 O9 C10 N13 . . . . 177.5(3) ?
O9 C10 C11 C12 . . . . -0.4(4) ?
N13 C10 C11 C12 . . . . -176.1(3) ?
O9 C8 C12 C11 . . . . 1.0(4) ?
C7 C8 C12 C11 . . . . -179.2(3) ?
C10 C11 C12 C8 . . . . -0.4(4) ?
C11 C10 N13 O14 . . . . 170.7(4) ?
O9 C10 N13 O14 . . . . -5.0(5) ?
C11 C10 N13 O15 . . . . -7.4(5) ?
O9 C10 N13 O15 . . . . 176.9(3) ?
